data_2311283
loop_
_publ_author_name
'Saranya, Matheswaran'
'Subashini, Annamalai'
'Arunagiri, Chidambaram'
'Muthiah, Packianathan Thomas'

_publ_section_title
;
 Crystal structure of 3-acet-oxy-2-methyl-benzoic acid.
;
_journal_coeditor_code LH5765
_journal_issue 'Pt 7'
_journal_name_full 'Acta crystallographica. Section E, Crystallographic communications'
_journal_page_first o474
_journal_paper_doi 10.1107/S2056989015010865
_journal_volume 71
_journal_year 2015
_chemical_formula_iupac 'C10 H10 O4'
_chemical_formula_moiety 'C10 H10 O4'
_chemical_formula_sum 'C10 H10 O4'
_chemical_formula_weight 194.18
_chemical_name_systematic
;
3-Acetoxy-2-methylbenzoic acid
;
_space_group_IT_number 61
_space_group_name_Hall '-P 2ac 2ab'
_space_group_name_H-M_alt 'P b c a'
_symmetry_cell_setting orthorhombic
_symmetry_space_group_name_Hall '-P 2ac 2ab'
_symmetry_space_group_name_H-M 'P b c a'
_atom_sites_solution_hydrogens geom
_atom_sites_solution_primary direct
_atom_sites_solution_secondary difmap
_cell_angle_alpha 90
_cell_angle_beta 90
_cell_angle_gamma 90
_cell_formula_units_Z 8
_cell_length_a 7.754(2)
_cell_length_b 11.346(3)
_cell_length_c 21.187(6)
_cell_measurement_temperature 293
_cell_measurement_theta_max 27.5
_cell_measurement_theta_min 1.9
_cell_volume 1864.0(9)
_computing_cell_refinement
;
SAINT (Bruker, 2009)
;
_computing_data_collection
;
APEX2 (Bruker, 2009)
;
_computing_data_reduction
;
SAINT (Bruker, 2009)
;
_computing_molecular_graphics
;
PLATON (Spek, 2009)
;
_computing_publication_material
;
PLATON (Spek, 2009)
;
_computing_structure_refinement
;
SHELXL97 (Sheldrick, 2008)
;
_computing_structure_solution
;
SHELXS97 (Sheldrick, 2008)
;
_diffrn_ambient_temperature 293
_diffrn_measured_fraction_theta_full 0.998
_diffrn_measured_fraction_theta_max 0.998
_diffrn_measurement_device_type 'Bruker SMART APEXII DUO CCD area-detector'
_diffrn_measurement_method '\f and \w scans'
_diffrn_radiation_monochromator graphite
_diffrn_radiation_source 'fine-focus sealed tube'
_diffrn_radiation_type MoK\a
_diffrn_radiation_wavelength 0.71073
_diffrn_reflns_av_R_equivalents 0.0946
_diffrn_reflns_av_sigmaI/netI 0.0600
_diffrn_reflns_limit_h_max 10
_diffrn_reflns_limit_h_min -10
_diffrn_reflns_limit_k_max 14
_diffrn_reflns_limit_k_min -13
_diffrn_reflns_limit_l_max 27
_diffrn_reflns_limit_l_min -27
_diffrn_reflns_number 14775
_diffrn_reflns_reduction_process
;
;
_diffrn_reflns_theta_full 27.50
_diffrn_reflns_theta_max 27.50
_diffrn_reflns_theta_min 1.92
_diffrn_standards_number 0
_exptl_absorpt_coefficient_mu 0.108
_exptl_absorpt_correction_T_max 0.994
_exptl_absorpt_correction_T_min 0.960
_exptl_absorpt_correction_type multi-scan
_exptl_absorpt_process_details
;
(SADABS; Bruker, 2009)
;
_exptl_crystal_colour colourless
_exptl_crystal_density_diffrn 1.384
_exptl_crystal_density_method 'Not Measured'
_exptl_crystal_description block
_exptl_crystal_F_000 816
_exptl_crystal_size_max 0.38
_exptl_crystal_size_mid 0.22
_exptl_crystal_size_min 0.06
_refine_diff_density_max 0.215
_refine_diff_density_min -0.177
_refine_ls_extinction_method none
_refine_ls_goodness_of_fit_ref 1.025
_refine_ls_hydrogen_treatment mixed
_refine_ls_matrix_type full
_refine_ls_number_parameters 133
_refine_ls_number_reflns 2131
_refine_ls_number_restraints 0
_refine_ls_restrained_S_all 1.025
_refine_ls_R_factor_all 0.1347
_refine_ls_R_factor_gt 0.0626
_refine_ls_shift/su_max 0.000
_refine_ls_shift/su_mean 0.000
_refine_ls_structure_factor_coef Fsqd
_refine_ls_weighting_details 'calc w=1/[\s^2^(Fo^2^)+(0.0778P)^2^+0.1948P] where P=(Fo^2^+2Fc^2^)/3'
_refine_ls_weighting_scheme calc
_refine_ls_wR_factor_gt 0.1465
_refine_ls_wR_factor_ref 0.1843
_reflns_number_gt 1017
_reflns_number_total 2131
_reflns_threshold_expression I>2\s(I)
_cod_data_source_file lh5765sup1.cif
_cod_data_source_block I
_cod_database_code 2311283

loop_
_symmetry_equiv_pos_site_id
_symmetry_equiv_pos_as_xyz
1 x,y,z
2 1/2-x,-y,1/2+z
3 1/2+x,1/2-y,-z
4 -x,1/2+y,1/2-z
5 -x,-y,-z
6 1/2+x,y,1/2-z
7 1/2-x,1/2+y,z
8 x,1/2-y,1/2+z

loop_
_atom_site_aniso_label
_atom_site_aniso_U_11
_atom_site_aniso_U_22
_atom_site_aniso_U_33
_atom_site_aniso_U_12
_atom_site_aniso_U_13
_atom_site_aniso_U_23
O1 0.0434(12) 0.0748(16) 0.0830(14) 0.0033(11) -0.0008(10) -0.0255(12)
O2 0.0386(12) 0.0773(15) 0.0836(14) 0.0004(10) 0.0012(9) -0.0192(12)
O3 0.0830(15) 0.0599(15) 0.0602(13) 0.0060(12) 0.0015(10) -0.0054(10)
O4 0.151(3) 0.102(2) 0.0642(15) -0.014(2) -0.0150(15) 0.0037(16)
C1 0.0414(15) 0.0559(18) 0.0527(15) 0.0009(13) 0.0003(11) -0.0004(13)
C2 0.0460(16) 0.0602(19) 0.0507(15) 0.0017(14) 0.0011(12) 0.0033(14)
C3 0.0574(19) 0.0575(19) 0.0492(15) 0.0071(15) 0.0023(12) -0.0001(14)
C4 0.0500(19) 0.082(3) 0.0658(19) 0.0084(17) 0.0086(13) -0.0084(17)
C5 0.0405(16) 0.079(2) 0.078(2) 0.0027(16) 0.0030(14) -0.0089(18)
C6 0.0455(16) 0.0625(19) 0.0615(17) 0.0021(14) 0.0026(13) -0.0065(15)
C7 0.0439(17) 0.0598(19) 0.0565(16) 0.0001(15) 0.0012(13) -0.0051(14)
C8 0.0564(19) 0.070(2) 0.080(2) -0.0075(16) 0.0007(14) -0.0101(17)
C9 0.069(2) 0.079(3) 0.059(2) 0.0072(19) 0.0002(15) -0.0072(19)
C10 0.095(3) 0.090(3) 0.093(3) -0.001(2) -0.010(2) -0.030(2)

loop_
_atom_site_type_symbol
_atom_site_label
_atom_site_fract_x
_atom_site_fract_y
_atom_site_fract_z
_atom_site_U_iso_or_equiv
_atom_site_thermal_displace_type
_atom_site_calc_flag
_atom_site_refinement_flags
_atom_site_occupancy
O O1 0.2256(3) 0.9740(2) 0.49706(10) 0.0671(8) Uani . . 1.000
O O2 0.0048(2) 0.88776(19) 0.45072(9) 0.0665(8) Uani . . 1.000
O O3 0.3342(3) 0.54490(19) 0.34035(9) 0.0677(8) Uani . . 1.000
O O4 0.3190(4) 0.6303(3) 0.24740(11) 0.1057(13) Uani . . 1.000
C C1 0.2878(3) 0.8175(3) 0.42969(12) 0.0500(9) Uani . . 1.000
C C2 0.2399(3) 0.7163(3) 0.39650(12) 0.0523(10) Uani . . 1.000
C C3 0.3732(4) 0.6518(3) 0.36983(12) 0.0547(10) Uani . . 1.000
C C4 0.5439(4) 0.6833(3) 0.37411(13) 0.0659(13) Uani . . 1.000
C C5 0.5868(4) 0.7823(3) 0.40696(14) 0.0658(11) Uani . . 1.000
C C6 0.4601(3) 0.8482(3) 0.43437(13) 0.0565(10) Uani . . 1.000
C C7 0.1608(4) 0.8942(3) 0.45996(12) 0.0534(10) Uani . . 1.000
C C8 0.0586(4) 0.6754(3) 0.38841(14) 0.0688(11) Uani . . 1.000
C C9 0.3081(4) 0.5436(4) 0.27810(16) 0.0690(14) Uani . . 1.000
C C10 0.2636(5) 0.4254(3) 0.25496(17) 0.0927(17) Uani . . 1.000
H H1 0.141(6) 1.022(4) 0.514(2) 0.139(18) Uiso . . 1.000
H H4 0.62880 0.63780 0.35490 0.0790 Uiso calc R 1.000
H H5 0.70160 0.80480 0.41070 0.0790 Uiso calc R 1.000
H H6 0.49030 0.91550 0.45680 0.0680 Uiso calc R 1.000
H H8A 0.00260 0.72250 0.35680 0.1030 Uiso calc R 1.000
H H8B -0.00190 0.68300 0.42770 0.1030 Uiso calc R 1.000
H H8C 0.05830 0.59430 0.37540 0.1030 Uiso calc R 1.000
H H10A 0.23420 0.42970 0.21100 0.1390 Uiso calc R 1.000
H H10B 0.16700 0.39560 0.27840 0.1390 Uiso calc R 1.000
H H10C 0.36050 0.37380 0.26040 0.1390 Uiso calc R 1.000

loop_
_atom_type_symbol
_atom_type_description
_atom_type_scat_dispersion_real
_atom_type_scat_dispersion_imag
_atom_type_scat_source
O O 0.0106 0.0060 'International Tables Vol C Tables 4.2.6.8 and 6.1.1.4'
H H 0.0000 0.0000 'International Tables Vol C Tables 4.2.6.8 and 6.1.1.4'
C C 0.0033 0.0016 'International Tables Vol C Tables 4.2.6.8 and 6.1.1.4'

loop_
_geom_angle_atom_site_label_1
_geom_angle_atom_site_label_2
_geom_angle_atom_site_label_3
_geom_angle
_geom_angle_publ_flag
C3 O3 C9 119.0(3) no
C7 O1 H1 112(3) no
C2 C1 C7 122.1(2) no
C6 C1 C7 118.0(3) no
C2 C1 C6 120.0(3) no
C1 C2 C8 124.4(2) no
C3 C2 C8 119.5(3) no
C1 C2 C3 116.2(2) no
O3 C3 C2 118.6(3) no
O3 C3 C4 117.6(3) no
C2 C3 C4 123.6(3) no
C3 C4 C5 118.9(3) no
C4 C5 C6 119.6(3) no
C1 C6 C5 121.8(3) no
O1 C7 C1 114.8(3) no
O2 C7 C1 123.9(3) no
O1 C7 O2 121.3(3) no
O3 C9 C10 112.1(3) no
O4 C9 C10 126.4(3) no
O3 C9 O4 121.6(4) no
C3 C4 H4 121.00 no
C5 C4 H4 121.00 no
C4 C5 H5 120.00 no
C6 C5 H5 120.00 no
C1 C6 H6 119.00 no
C5 C6 H6 119.00 no
C2 C8 H8A 109.00 no
C2 C8 H8B 109.00 no
C2 C8 H8C 109.00 no
H8A C8 H8B 110.00 no
H8A C8 H8C 109.00 no
H8B C8 H8C 110.00 no
C9 C10 H10A 109.00 no
C9 C10 H10B 109.00 no
C9 C10 H10C 109.00 no
H10A C10 H10B 110.00 no
H10A C10 H10C 109.00 no
H10B C10 H10C 110.00 no

loop_
_geom_bond_atom_site_label_1
_geom_bond_atom_site_label_2
_geom_bond_distance
_geom_bond_publ_flag
O1 C7 1.300(4) no
O2 C7 1.228(3) no
O3 C3 1.397(4) no
O3 C9 1.334(4) no
O4 C9 1.182(5) no
O1 H1 0.93(5) no
C1 C2 1.397(4) no
C1 C6 1.384(3) no
C1 C7 1.462(4) no
C2 C8 1.490(4) no
C2 C3 1.387(4) no
C3 C4 1.374(4) no
C4 C5 1.363(5) no
C5 C6 1.364(4) no
C9 C10 1.469(6) no
C4 H4 0.9300 no
C5 H5 0.9300 no
C6 H6 0.9300 no
C8 H8A 0.9600 no
C8 H8B 0.9600 no
C8 H8C 0.9600 no
C10 H10A 0.9600 no
C10 H10B 0.9600 no
C10 H10C 0.9600 no

loop_
_geom_contact_atom_site_label_1
_geom_contact_atom_site_label_2
_geom_contact_distance
_geom_contact_site_symmetry_2
_geom_contact_publ_flag
O1 O2 2.622(3) 5_576 no
O2 C7 3.369(4) 5_576 no
O2 C8 2.779(4) . no
O2 O1 2.622(3) 5_576 no
O2 O3 3.195(3) 7_555 no
O3 C7 3.057(4) 7_545 no
O3 O2 3.195(3) 7_545 no
O3 C1 3.337(4) 7_545 no
O4 C4 3.397(4) 6_455 no
O4 C4 3.257(4) . no
O4 C10 3.413(5) 7_555 no
O4 C2 3.363(4) . no
O1 H6 2.3200 . no
O1 H6 2.7200 5_676 no
O1 H1 2.85(5) 5_576 no
O2 H5 2.6700 1_455 no
O2 H8B 2.3700 . no
O2 H1 1.70(5) 5_576 no
O2 H8A 2.7300 . no
O3 H8C 2.3300 . no
O4 H4 2.6200 6_455 no
O4 H8A 2.8300 6_555 no
C1 O3 3.337(4) 7_555 no
C2 O4 3.363(4) . no
C3 C7 3.501(5) 7_545 no
C4 O4 3.257(4) . no
C4 O4 3.397(4) 6_555 no
C5 C7 3.506(4) 3_566 no
C7 C3 3.501(5) 7_555 no
C7 O2 3.369(4) 5_576 no
C7 C5 3.506(4) 3_466 no
C7 O3 3.057(4) 7_555 no
C8 C9 3.383(5) . no
C8 O2 2.779(4) . no
C9 C8 3.383(5) . no
C10 O4 3.413(5) 7_545 no
C6 H8C 3.0600 7_555 no
C6 H8B 2.9600 3_566 no
C7 H8B 2.7900 . no
C7 H1 2.59(5) 5_576 no
C9 H8C 2.8900 . no
H1 O1 2.85(5) 5_576 no
H1 O2 1.70(5) 5_576 no
H1 C7 2.59(5) 5_576 no
H1 H1 2.32(7) 5_576 no
H4 O4 2.6200 6_555 no
H5 O2 2.6700 1_655 no
H6 O1 2.3200 . no
H6 O1 2.7200 5_676 no
H8A O2 2.7300 . no
H8A O4 2.8300 6_455 no
H8B O2 2.3700 . no
H8B C7 2.7900 . no
H8B C6 2.9600 3_466 no
H8C O3 2.3300 . no
H8C C9 2.8900 . no
H8C C6 3.0600 7_545 no
H10B H10C 2.5300 6_455 no
H10C H10B 2.5300 6_555 no

loop_
_geom_hbond_atom_site_label_D
_geom_hbond_atom_site_label_H
_geom_hbond_atom_site_label_A
_geom_hbond_site_symmetry_A
_geom_hbond_distance_DH
_geom_hbond_distance_HA
_geom_hbond_distance_DA
_geom_hbond_angle_DHA
_geom_hbond_publ_flag
O1 H1 O2 5_576 0.93(5) 1.70(5) 2.622(3) 176(3) yes

loop_
_geom_torsion_atom_site_label_1
_geom_torsion_atom_site_label_2
_geom_torsion_atom_site_label_3
_geom_torsion_atom_site_label_4
_geom_torsion
_geom_torsion_publ_flag
C9 O3 C3 C2 94.8(3) no
C9 O3 C3 C4 -89.2(3) no
C3 O3 C9 O4 0.8(5) no
C3 O3 C9 C10 -178.3(3) no
C6 C1 C2 C3 0.1(4) no
C6 C1 C2 C8 -179.8(3) no
C7 C1 C2 C3 179.7(3) no
C7 C1 C2 C8 -0.2(4) no
C2 C1 C6 C5 0.4(4) no
C7 C1 C6 C5 -179.3(3) no
C2 C1 C7 O1 169.8(3) no
C2 C1 C7 O2 -12.0(5) no
C6 C1 C7 O1 -10.6(4) no
C6 C1 C7 O2 167.6(3) no
C1 C2 C3 O3 175.0(2) no
C1 C2 C3 C4 -0.7(4) no
C8 C2 C3 O3 -5.1(4) no
C8 C2 C3 C4 179.2(3) no
O3 C3 C4 C5 -174.9(3) no
C2 C3 C4 C5 0.9(5) no
C3 C4 C5 C6 -0.5(5) no
C4 C5 C6 C1 -0.2(5) no
